data_1549058
loop_
_publ_author_name
'Nievergelt, Philipp P.'
'Babor, Martin'
'\<Cejka, Jan'
'Spingler, Bernhard'

_publ_section_title
;
 A high throughput screening method for the nano-crystallization of salts
 of organic cations.
;
_journal_issue 15
_journal_name_full 'Chemical science'
_journal_page_first 3716
_journal_page_last 3722
_journal_paper_doi 10.1039/c8sc00783g
_journal_volume 9
_journal_year 2018
_chemical_absolute_configuration rmad
_chemical_formula_sum 'C11 H16 N2 O S'
_chemical_formula_weight 224.32
_space_group_crystal_system orthorhombic
_space_group_IT_number 19
_space_group_name_Hall 'P 2ac 2ab'
_space_group_name_H-M_alt 'P 21 21 21'
_symmetry_space_group_name_Hall 'P 2ac 2ab'
_symmetry_space_group_name_H-M 'P 21 21 21'
_atom_sites_solution_hydrogens geom
_audit_creation_method SHELXL-2014/7
_audit_update_record
;
2018-02-09 deposited with the CCDC.
2018-03-06 downloaded from the CCDC.
;
_cell_angle_alpha 90
_cell_angle_beta 90
_cell_angle_gamma 90
_cell_formula_units_Z 4
_cell_length_a 6.09862(6)
_cell_length_b 7.52704(9)
_cell_length_c 27.3811(3)
_cell_measurement_reflns_used 8422
_cell_measurement_temperature 160(2)
_cell_measurement_theta_max 78.498
_cell_measurement_theta_min 5.975
_cell_volume 1256.92(2)
_computing_cell_refinement 'CrysAlis PRO (Rigaku, 2015)'
_computing_data_collection 'CrysAlis PRO (Rigaku, 2015)'
_computing_data_reduction 'CrysAlis PRO (Rigaku, 2015)'
_computing_molecular_graphics 'ORTEP-3 (Farrugia, 1997)'
_computing_publication_material 'SHELXL-2014/7 (Sheldrick, 2014)'
_computing_structure_refinement 'SHELXL-2014/7 (Sheldrick, 2014)'
_computing_structure_solution 'SIR-97 (Altomare, 1999)'
_diffrn_ambient_temperature 160(2)
_diffrn_measured_fraction_theta_full 0.996
_diffrn_measured_fraction_theta_max 0.988
_diffrn_measurement_device_type 'XtaLAB Synergy, Dualflex, Pilatus 200K'
_diffrn_measurement_method '\w scans'
_diffrn_radiation_source 'micro-focus sealed X-ray tube'
_diffrn_radiation_type CuK\a
_diffrn_radiation_wavelength 1.54184
_diffrn_reflns_av_R_equivalents 0.0261
_diffrn_reflns_av_unetI/netI 0.0243
_diffrn_reflns_Laue_measured_fraction_full 0.996
_diffrn_reflns_Laue_measured_fraction_max 0.988
_diffrn_reflns_limit_h_max 7
_diffrn_reflns_limit_h_min -3
_diffrn_reflns_limit_k_max 8
_diffrn_reflns_limit_k_min -9
_diffrn_reflns_limit_l_max 34
_diffrn_reflns_limit_l_min -34
_diffrn_reflns_number 10879
_diffrn_reflns_point_group_measured_fraction_full 0.994
_diffrn_reflns_point_group_measured_fraction_max 0.979
_diffrn_reflns_theta_full 67.684
_diffrn_reflns_theta_max 78.698
_diffrn_reflns_theta_min 3.228
_exptl_absorpt_coefficient_mu 2.107
_exptl_absorpt_correction_T_max 1.00000
_exptl_absorpt_correction_T_min 0.82868
_exptl_absorpt_correction_type multi-scan
_exptl_absorpt_process_details
;
CrysAlisPro 1.171.39.43c (Rigaku Oxford Diffraction, 2018)
Empirical absorption correction using spherical harmonics,
 implemented in SCALE3 ABSPACK scaling algorithm.
;
_exptl_crystal_colour colourless
_exptl_crystal_density_diffrn 1.185
_exptl_crystal_description plate
_exptl_crystal_F_000 480
_exptl_crystal_size_max 0.160
_exptl_crystal_size_mid 0.140
_exptl_crystal_size_min 0.010
_refine_diff_density_max 0.174
_refine_diff_density_min -0.164
_refine_diff_density_rms 0.032
_refine_ls_abs_structure_details
;
 Flack x determined using 1018 quotients [(I+)-(I-)]/[(I+)+(I-)]
 (Parsons, Flack and Wagner, Acta Cryst. B69 (2013) 249-259).
;
_refine_ls_abs_structure_Flack -0.005(6)
_refine_ls_extinction_method none
_refine_ls_goodness_of_fit_ref 1.048
_refine_ls_hydrogen_treatment constr
_refine_ls_matrix_type full
_refine_ls_number_parameters 139
_refine_ls_number_reflns 2659
_refine_ls_number_restraints 0
_refine_ls_restrained_S_all 1.048
_refine_ls_R_factor_all 0.0267
_refine_ls_R_factor_gt 0.0258
_refine_ls_shift/su_max 0.000
_refine_ls_shift/su_mean 0.000
_refine_ls_structure_factor_coef Fsqd
_refine_ls_weighting_details 'w=1/[\s^2^(Fo^2^)+(0.0297P)^2^+0.2525P] where P=(Fo^2^+2Fc^2^)/3'
_refine_ls_weighting_scheme calc
_refine_ls_wR_factor_gt 0.0672
_refine_ls_wR_factor_ref 0.0676
_reflns_Friedel_coverage 0.669
_reflns_Friedel_fraction_full 0.992
_reflns_Friedel_fraction_max 0.965
_reflns_number_gt 2582
_reflns_number_total 2659
_reflns_threshold_expression 'I > 2\s(I)'
_cod_data_source_file c8sc00783g2.cif
_cod_data_source_block MB7_100_A10_180202_EphSCN
_cod_depositor_comments 'Adding full bibliography for 1549042--1549063.cif.'
_cod_database_code 1549058
_shelx_shelxl_version_number 2014/7
_shelx_space_group_comment
;
The symmetry employed for this shelxl refinement is uniquely defined
by the following loop, which should always be used as a source of
symmetry information in preference to the above space-group names.
They are only intended as comments.
;
_shelx_estimated_absorpt_t_min 0.729
_shelx_estimated_absorpt_t_max 0.979

loop_
_space_group_symop_operation_xyz
'x, y, z'
'-x+1/2, -y, z+1/2'
'x+1/2, -y+1/2, -z'
'-x, y+1/2, -z+1/2'

loop_
_atom_site_label
_atom_site_type_symbol
_atom_site_fract_x
_atom_site_fract_y
_atom_site_fract_z
_atom_site_U_iso_or_equiv
_atom_site_adp_type
_atom_site_occupancy
_atom_site_site_symmetry_order
_atom_site_calc_flag
_atom_site_refinement_flags_posn
_atom_site_refinement_flags_adp
C1 C -0.1016(3) 0.4779(2) 0.36834(6) 0.0274(3) Uani 1 1 d . .
H1 H -0.0338 0.5928 0.3580 0.033 Uiso 1 1 calc R U
C2 C 0.0495(3) 0.3262(2) 0.35241(5) 0.0259(3) Uani 1 1 d . .
H2 H 0.1928 0.3381 0.3698 0.031 Uiso 1 1 calc R U
C3 C -0.0434(3) 0.1430(2) 0.36222(6) 0.0337(4) Uani 1 1 d . .
H3A H -0.1814 0.1286 0.3443 0.051 Uiso 1 1 calc R U
H3B H -0.0705 0.1292 0.3973 0.051 Uiso 1 1 calc R U
H3C H 0.0616 0.0527 0.3514 0.051 Uiso 1 1 calc R U
C4 C 0.2794(3) 0.2502(3) 0.27819(7) 0.0359(4) Uani 1 1 d . .
H4A H 0.2596 0.1226 0.2838 0.054 Uiso 1 1 calc R U
H4B H 0.4136 0.2903 0.2945 0.054 Uiso 1 1 calc R U
H4C H 0.2911 0.2731 0.2430 0.054 Uiso 1 1 calc R U
C5 C -0.1344(3) 0.4826(2) 0.42323(6) 0.0276(3) Uani 1 1 d . .
C6 C -0.3150(3) 0.4035(3) 0.44525(7) 0.0342(4) Uani 1 1 d . .
H6 H -0.4214 0.3444 0.4258 0.041 Uiso 1 1 calc R U
C7 C -0.3405(4) 0.4107(3) 0.49568(7) 0.0406(5) Uani 1 1 d . .
H7 H -0.4642 0.3563 0.5105 0.049 Uiso 1 1 calc R U
C8 C -0.1874(4) 0.4962(3) 0.52419(7) 0.0411(4) Uani 1 1 d . .
H8 H -0.2055 0.5006 0.5586 0.049 Uiso 1 1 calc R U
C9 C -0.0071(4) 0.5760(3) 0.50262(7) 0.0420(5) Uani 1 1 d . .
H9 H 0.0985 0.6353 0.5222 0.050 Uiso 1 1 calc R U
C10 C 0.0192(3) 0.5690(3) 0.45228(6) 0.0354(4) Uani 1 1 d . .
H10 H 0.1431 0.6237 0.4376 0.042 Uiso 1 1 calc R U
C11 C 0.3143(3) 0.7661(2) 0.30725(6) 0.0278(3) Uani 1 1 d . .
N12 N 0.0878(2) 0.34868(19) 0.29833(5) 0.0253(3) Uani 1 1 d . .
H12B H -0.0348 0.3126 0.2822 0.030 Uiso 1 1 calc R U
H12A H 0.1064 0.4664 0.2920 0.030 Uiso 1 1 calc R U
N11 N 0.2039(3) 0.7176(2) 0.27535(6) 0.0343(3) Uani 1 1 d . .
O1 O -0.2999(2) 0.45418(19) 0.34178(4) 0.0349(3) Uani 1 1 d . .
H1A H -0.3789 0.5449 0.3449 0.052 Uiso 1 1 calc R U
S11 S 0.46917(8) 0.83266(7) 0.35233(2) 0.04021(14) Uani 1 1 d . .

loop_
_atom_site_aniso_label
_atom_site_aniso_U_11
_atom_site_aniso_U_22
_atom_site_aniso_U_33
_atom_site_aniso_U_23
_atom_site_aniso_U_13
_atom_site_aniso_U_12
C1 0.0309(8) 0.0248(8) 0.0266(7) -0.0011(6) -0.0022(6) 0.0009(6)
C2 0.0257(7) 0.0292(8) 0.0227(7) 0.0001(6) -0.0021(6) 0.0010(7)
C3 0.0394(9) 0.0272(8) 0.0347(8) 0.0038(7) 0.0051(7) 0.0042(7)
C4 0.0314(9) 0.0407(11) 0.0358(9) -0.0024(8) 0.0063(7) 0.0057(8)
C5 0.0306(8) 0.0253(8) 0.0268(8) -0.0021(6) 0.0006(6) 0.0015(7)
C6 0.0320(9) 0.0382(10) 0.0324(8) -0.0026(7) 0.0011(7) -0.0041(7)
C7 0.0419(11) 0.0446(11) 0.0354(9) -0.0010(8) 0.0108(8) -0.0033(9)
C8 0.0558(12) 0.0417(11) 0.0258(8) -0.0050(8) 0.0043(8) 0.0016(10)
C9 0.0492(12) 0.0447(11) 0.0321(9) -0.0089(8) -0.0054(8) -0.0074(10)
C10 0.0362(10) 0.0366(9) 0.0333(9) -0.0047(7) 0.0001(7) -0.0076(8)
C11 0.0269(8) 0.0233(8) 0.0330(8) 0.0066(6) 0.0050(6) 0.0048(6)
N12 0.0253(7) 0.0250(7) 0.0255(6) -0.0013(5) -0.0001(5) 0.0003(5)
N11 0.0338(8) 0.0329(8) 0.0362(7) 0.0070(6) -0.0053(6) -0.0027(6)
O1 0.0338(7) 0.0386(7) 0.0323(6) -0.0058(5) -0.0084(5) 0.0120(5)
S11 0.0401(2) 0.0401(2) 0.0404(2) -0.0108(2) -0.00998(19) 0.0105(2)

loop_
_atom_type_symbol
_atom_type_description
_atom_type_scat_dispersion_real
_atom_type_scat_dispersion_imag
_atom_type_scat_source
C C 0.0181 0.0091 'International Tables Vol C Tables 4.2.6.8 and 6.1.1.4'
H H 0.0000 0.0000 'International Tables Vol C Tables 4.2.6.8 and 6.1.1.4'
N N 0.0311 0.0180 'International Tables Vol C Tables 4.2.6.8 and 6.1.1.4'
O O 0.0492 0.0322 'International Tables Vol C Tables 4.2.6.8 and 6.1.1.4'
S S 0.3331 0.5567 'International Tables Vol C Tables 4.2.6.8 and 6.1.1.4'

loop_
_geom_angle_atom_site_label_1
_geom_angle_atom_site_label_2
_geom_angle_atom_site_label_3
_geom_angle
O1 C1 C5 113.43(15)
O1 C1 C2 105.82(13)
C5 C1 C2 112.29(14)
O1 C1 H1 108.4
C5 C1 H1 108.4
C2 C1 H1 108.4
N12 C2 C3 109.52(13)
N12 C2 C1 106.82(12)
C3 C2 C1 113.76(14)
N12 C2 H2 108.9
C3 C2 H2 108.9
C1 C2 H2 108.9
C2 C3 H3A 109.5
C2 C3 H3B 109.5
H3A C3 H3B 109.5
C2 C3 H3C 109.5
H3A C3 H3C 109.5
H3B C3 H3C 109.5
N12 C4 H4A 109.5
N12 C4 H4B 109.5
H4A C4 H4B 109.5
N12 C4 H4C 109.5
H4A C4 H4C 109.5
H4B C4 H4C 109.5
C6 C5 C10 119.09(16)
C6 C5 C1 121.65(16)
C10 C5 C1 119.27(16)
C5 C6 C7 120.20(18)
C5 C6 H6 119.9
C7 C6 H6 119.9
C8 C7 C6 120.35(19)
C8 C7 H7 119.8
C6 C7 H7 119.8
C7 C8 C9 119.95(17)
C7 C8 H8 120.0
C9 C8 H8 120.0
C8 C9 C10 119.90(18)
C8 C9 H9 120.0
C10 C9 H9 120.0
C9 C10 C5 120.51(18)
C9 C10 H10 119.7
C5 C10 H10 119.7
N11 C11 S11 179.49(17)
C4 N12 C2 115.41(13)
C4 N12 H12B 108.4
C2 N12 H12B 108.4
C4 N12 H12A 108.4
C2 N12 H12A 108.4
H12B N12 H12A 107.5
C1 O1 H1A 109.5

loop_
_geom_bond_atom_site_label_1
_geom_bond_atom_site_label_2
_geom_bond_distance
C1 O1 1.422(2)
C1 C5 1.516(2)
C1 C2 1.531(2)
C1 H1 1.0000
C2 N12 1.5085(19)
C2 C3 1.515(2)
C2 H2 1.0000
C3 H3A 0.9800
C3 H3B 0.9800
C3 H3C 0.9800
C4 N12 1.490(2)
C4 H4A 0.9800
C4 H4B 0.9800
C4 H4C 0.9800
C5 C6 1.389(3)
C5 C10 1.391(2)
C6 C7 1.391(3)
C6 H6 0.9500
C7 C8 1.377(3)
C7 H7 0.9500
C8 C9 1.385(3)
C8 H8 0.9500
C9 C10 1.389(3)
C9 H9 0.9500
C10 H10 0.9500
C11 N11 1.162(2)
C11 S11 1.6330(19)
N12 H12B 0.9100
N12 H12A 0.9100
O1 H1A 0.8400

loop_
_geom_hbond_atom_site_label_D
_geom_hbond_atom_site_label_H
_geom_hbond_atom_site_label_A
_geom_hbond_distance_DH
_geom_hbond_distance_HA
_geom_hbond_distance_DA
_geom_hbond_angle_DHA
_geom_hbond_site_symmetry_A
N12 H12B N11 0.91 2.01 2.865(2) 155.0 4_545
N12 H12A N11 0.91 2.03 2.934(2) 169.8 .
O1 H1A S11 0.84 2.36 3.1911(14) 168.0 1_455

loop_
_geom_torsion_atom_site_label_1
_geom_torsion_atom_site_label_2
_geom_torsion_atom_site_label_3
_geom_torsion_atom_site_label_4
_geom_torsion
O1 C1 C2 N12 61.80(16)
C5 C1 C2 N12 -173.95(14)
O1 C1 C2 C3 -59.17(17)
C5 C1 C2 C3 65.08(19)
O1 C1 C5 C6 23.9(2)
C2 C1 C5 C6 -96.0(2)
O1 C1 C5 C10 -155.70(16)
C2 C1 C5 C10 84.4(2)
C10 C5 C6 C7 -0.2(3)
C1 C5 C6 C7 -179.81(18)
C5 C6 C7 C8 0.1(3)
C6 C7 C8 C9 0.1(3)
C7 C8 C9 C10 -0.2(3)
C8 C9 C10 C5 0.0(3)
C6 C5 C10 C9 0.2(3)
C1 C5 C10 C9 179.76(18)
C3 C2 N12 C4 -73.84(18)
C1 C2 N12 C4 162.53(15)
